data_2238089
loop_
_publ_author_name
'Serdiuk, Illia E.'
'Wera, Micha\/l'
'Roshal, Alexander D.'
'B\/la\.zejowski, Jerzy'

_publ_section_title
;
 2-(4-Hydroxyphenyl)-3-methoxy-4<i>H</i>-chromen-4-one
;
_journal_coeditor_code XU5696
_journal_issue 6
_journal_name_full 'Acta Crystallographica Section E'
_journal_page_first o895
_journal_paper_doi 10.1107/S1600536813010982
_journal_volume 69
_journal_year 2013
_chemical_formula_iupac 'C16 H12 O4'
_chemical_formula_moiety 'C16 H12 O4'
_chemical_formula_sum 'C16 H12 O4'
_chemical_formula_weight 268.26
_chemical_name_systematic
;
2-(4-Hydroxyphenyl)-3-methoxy-4<i>H</i>-chromen-4-one
;
_space_group_IT_number 14
_symmetry_cell_setting monoclinic
_symmetry_space_group_name_Hall '-P 2ybc'
_symmetry_space_group_name_H-M 'P 1 21/c 1'
_atom_sites_solution_hydrogens geom
_atom_sites_solution_primary direct
_atom_sites_solution_secondary difmap
_audit_creation_method SHELXL-97
_cell_angle_alpha 90.00
_cell_angle_beta 103.801(6)
_cell_angle_gamma 90.00
_cell_formula_units_Z 4
_cell_length_a 8.7191(5)
_cell_length_b 8.8978(4)
_cell_length_c 16.7060(10)
_cell_measurement_reflns_used 2245
_cell_measurement_temperature 295(2)
_cell_measurement_theta_max 25.11
_cell_measurement_theta_min 3.32
_cell_volume 1258.65(12)
_computing_cell_refinement '<i>CrysAlis CCD</i> (Oxford Diffraction, 2008)'
_computing_data_collection '<i>CrysAlis CCD</i> (Oxford Diffraction, 2008)'
_computing_data_reduction '<i>CrysAlis RED</i> (Oxford Diffraction, 2008)'
_computing_molecular_graphics '<i>ORTEP-3</i> for Windows (Farrugia, 2012)'
_computing_publication_material '<i>SHELXL97</i> (Sheldrick, 2008) and <i>PLATON</i> (Spek, 2009)'
_computing_structure_refinement '<i>SHELXL97</i> (Sheldrick, 2008)'
_computing_structure_solution '<i>SHELXS97</i> (Sheldrick, 2008)'
_diffrn_ambient_temperature 295(2)
_diffrn_detector_area_resol_mean 10.4002
_diffrn_measured_fraction_theta_full 0.998
_diffrn_measured_fraction_theta_max 0.998
_diffrn_measurement_device_type 'Oxford Diffraction Gemini R Ultra Ruby CCD'
_diffrn_measurement_method \w
_diffrn_radiation_monochromator graphite
_diffrn_radiation_source 'Enhance (Mo) X-ray Source'
_diffrn_radiation_type 'Mo K\a'
_diffrn_radiation_wavelength 0.7107
_diffrn_reflns_av_R_equivalents 0.0214
_diffrn_reflns_av_sigmaI/netI 0.0257
_diffrn_reflns_limit_h_max 10
_diffrn_reflns_limit_h_min -7
_diffrn_reflns_limit_k_max 10
_diffrn_reflns_limit_k_min -10
_diffrn_reflns_limit_l_max 19
_diffrn_reflns_limit_l_min -18
_diffrn_reflns_number 5100
_diffrn_reflns_theta_full 25.11
_diffrn_reflns_theta_max 25.11
_diffrn_reflns_theta_min 3.32
_exptl_absorpt_coefficient_mu 0.102
_exptl_absorpt_correction_T_max 0.970
_exptl_absorpt_correction_T_min 0.943
_exptl_absorpt_correction_type multi-scan
_exptl_absorpt_process_details
;
(CrysAlis RED; Oxford Diffraction, 2008)
;
_exptl_crystal_colour 'pale yellow'
_exptl_crystal_density_diffrn 1.416
_exptl_crystal_density_method 'not measured'
_exptl_crystal_description prism
_exptl_crystal_F_000 560
_exptl_crystal_size_max 0.6
_exptl_crystal_size_mid 0.45
_exptl_crystal_size_min 0.25
_refine_diff_density_max 0.141
_refine_diff_density_min -0.177
_refine_ls_extinction_method none
_refine_ls_goodness_of_fit_ref 1.034
_refine_ls_hydrogen_treatment mixed
_refine_ls_matrix_type full
_refine_ls_number_parameters 185
_refine_ls_number_reflns 2245
_refine_ls_number_restraints 0
_refine_ls_restrained_S_all 1.034
_refine_ls_R_factor_all 0.0540
_refine_ls_R_factor_gt 0.0404
_refine_ls_shift/su_max 0.000
_refine_ls_shift/su_mean 0.000
_refine_ls_structure_factor_coef Fsqd
_refine_ls_weighting_details 'calc w=1/[\s^2^(Fo^2^)+(0.0515P)^2^+0.1866P] where P=(Fo^2^+2Fc^2^)/3'
_refine_ls_weighting_scheme calc
_refine_ls_wR_factor_gt 0.0987
_refine_ls_wR_factor_ref 0.1073
_reflns_number_gt 1801
_reflns_number_total 2245
_reflns_threshold_expression I>2sigma(I)
_cod_data_source_file xu5696.cif
_cod_data_source_block I
_cod_original_sg_symbol_H-M 'P 21/c'
_cod_database_code 2238089
_cod_database_fobs_code 2238089

loop_
_symmetry_equiv_pos_as_xyz
'x, y, z'
'-x, y+1/2, -z+1/2'
'-x, -y, -z'
'x, -y+1/2, z+1/2'

loop_
_atom_site_type_symbol
_atom_site_label
_atom_site_fract_x
_atom_site_fract_y
_atom_site_fract_z
_atom_site_U_iso_or_equiv
_atom_site_adp_type
_atom_site_calc_flag
_atom_site_refinement_flags
_atom_site_occupancy
_atom_site_symmetry_multiplicity
O O1 0.26225(13) 0.08174(12) 0.03249(6) 0.0445(3) Uani d . 1 1
C C2 0.31549(18) -0.06240(17) 0.03302(10) 0.0390(4) Uani d . 1 1
C C3 0.2506(2) -0.15818(18) -0.02953(10) 0.0443(4) Uani d . 1 1
C C4 0.1209(2) -0.1136(2) -0.09642(10) 0.0503(5) Uani d . 1 1
C C5 -0.0405(2) 0.1077(3) -0.16006(12) 0.0656(6) Uani d . 1 1
H H5 -0.0915 0.0491 -0.2046 0.079 Uiso calc R 1 1
C C6 -0.0777(3) 0.2560(3) -0.15735(13) 0.0762(7) Uani d . 1 1
H H6 -0.1540 0.2979 -0.2001 0.091 Uiso calc R 1 1
C C7 -0.0028(3) 0.3448(3) -0.09160(13) 0.0729(6) Uani d . 1 1
H H7 -0.0295 0.4459 -0.0906 0.087 Uiso calc R 1 1
C C8 0.1101(2) 0.2854(2) -0.02795(11) 0.0589(5) Uani d . 1 1
H H8 0.1607 0.3449 0.0163 0.071 Uiso calc R 1 1
C C9 0.07400(19) 0.0433(2) -0.09613(10) 0.0488(5) Uani d . 1 1
C C10 0.14684(19) 0.1346(2) -0.03126(10) 0.0451(4) Uani d . 1 1
O O11 0.29961(17) -0.30466(13) -0.02436(8) 0.0603(4) Uani d . 1 1
O O12 0.05411(16) -0.20337(16) -0.15021(8) 0.0712(4) Uani d . 1 1
C C13 0.43909(17) -0.09082(16) 0.10765(9) 0.0358(4) Uani d . 1 1
C C14 0.4500(2) 0.00252(18) 0.17590(10) 0.0460(4) Uani d . 1 1
H H14 0.3772 0.0799 0.1733 0.055 Uiso calc R 1 1
C C15 0.5654(2) -0.01740(19) 0.24656(10) 0.0483(4) Uani d . 1 1
H H15 0.5694 0.0456 0.2914 0.058 Uiso calc R 1 1
C C16 0.67592(19) -0.12985(17) 0.25180(10) 0.0403(4) Uani d . 1 1
C C17 0.66761(19) -0.22373(17) 0.18547(10) 0.0417(4) Uani d . 1 1
H H17 0.7414 -0.3003 0.1885 0.050 Uiso calc R 1 1
C C18 0.55044(19) -0.20481(16) 0.11453(10) 0.0406(4) Uani d . 1 1
H H18 0.5458 -0.2697 0.0704 0.049 Uiso calc R 1 1
C C19 0.3675(3) -0.3531(2) -0.09013(14) 0.0818(7) Uani d . 1 1
H H19A 0.2869 -0.3571 -0.1405 0.123 Uiso calc R 1 1
H H19B 0.4130 -0.4511 -0.0778 0.123 Uiso calc R 1 1
H H19C 0.4481 -0.2835 -0.0962 0.123 Uiso calc R 1 1
O O20 0.78716(16) -0.14223(15) 0.32342(8) 0.0600(4) Uani d . 1 1
H H20 0.867(3) -0.209(3) 0.3198(15) 0.090 Uiso d . 1 1

loop_
_atom_site_aniso_label
_atom_site_aniso_U_11
_atom_site_aniso_U_22
_atom_site_aniso_U_33
_atom_site_aniso_U_12
_atom_site_aniso_U_13
_atom_site_aniso_U_23
O1 0.0465(7) 0.0475(7) 0.0342(6) 0.0080(5) -0.0007(5) -0.0006(5)
C2 0.0394(9) 0.0405(9) 0.0364(9) -0.0031(7) 0.0078(7) -0.0004(7)
C3 0.0477(10) 0.0457(9) 0.0382(10) -0.0106(8) 0.0074(8) -0.0029(7)
C4 0.0425(10) 0.0709(12) 0.0363(10) -0.0205(9) 0.0075(8) -0.0040(8)
C5 0.0418(10) 0.1093(18) 0.0412(11) -0.0004(11) 0.0011(9) 0.0086(11)
C6 0.0557(13) 0.123(2) 0.0467(13) 0.0313(13) 0.0047(10) 0.0234(13)
C7 0.0751(14) 0.0945(16) 0.0489(13) 0.0405(13) 0.0144(11) 0.0157(11)
C8 0.0638(12) 0.0716(13) 0.0405(11) 0.0243(10) 0.0109(9) 0.0053(9)
C9 0.0357(9) 0.0756(12) 0.0339(9) -0.0045(8) 0.0062(7) 0.0050(8)
C10 0.0365(9) 0.0655(11) 0.0325(9) 0.0077(8) 0.0069(7) 0.0073(8)
O11 0.0815(10) 0.0453(7) 0.0497(8) -0.0114(6) 0.0069(7) -0.0083(6)
O12 0.0654(9) 0.0919(10) 0.0484(8) -0.0313(8) -0.0021(7) -0.0173(7)
C13 0.0363(8) 0.0346(8) 0.0356(9) -0.0031(7) 0.0068(7) -0.0008(6)
C14 0.0451(9) 0.0458(9) 0.0427(10) 0.0103(8) 0.0018(8) -0.0065(7)
C15 0.0497(10) 0.0511(10) 0.0389(10) 0.0079(8) -0.0001(8) -0.0113(8)
C16 0.0391(9) 0.0412(8) 0.0371(9) -0.0008(7) 0.0020(7) 0.0038(7)
C17 0.0413(9) 0.0362(8) 0.0471(10) 0.0060(7) 0.0092(8) 0.0029(7)
C18 0.0458(10) 0.0370(8) 0.0387(9) -0.0021(7) 0.0097(8) -0.0056(7)
C19 0.1109(19) 0.0646(13) 0.0691(15) 0.0072(13) 0.0199(14) -0.0224(11)
O20 0.0549(8) 0.0682(9) 0.0459(8) 0.0154(6) -0.0100(6) -0.0035(6)

loop_
_atom_type_symbol
_atom_type_description
_atom_type_scat_dispersion_real
_atom_type_scat_dispersion_imag
_atom_type_scat_source
C C 0.0033 0.0016 'International Tables Vol C Tables 4.2.6.8 and 6.1.1.4'
H H 0.0000 0.0000 'International Tables Vol C Tables 4.2.6.8 and 6.1.1.4'
O O 0.0106 0.0060 'International Tables Vol C Tables 4.2.6.8 and 6.1.1.4'

loop_
_geom_angle_atom_site_label_1
_geom_angle_atom_site_label_2
_geom_angle_atom_site_label_3
_geom_angle
C10 O1 C2 121.13(13)
C3 C2 O1 120.33(14)
C3 C2 C13 129.24(15)
O1 C2 C13 110.41(12)
C2 C3 O11 118.76(15)
C2 C3 C4 121.84(16)
O11 C3 C4 119.09(14)
O12 C4 C3 122.05(18)
O12 C4 C9 122.48(17)
C3 C4 C9 115.47(15)
C6 C5 C9 120.2(2)
C6 C5 H5 119.9
C9 C5 H5 119.9
C5 C6 C7 120.58(19)
C5 C6 H6 119.7
C7 C6 H6 119.7
C8 C7 C6 120.7(2)
C8 C7 H7 119.6
C6 C7 H7 119.6
C7 C8 C10 118.22(19)
C7 C8 H8 120.9
C10 C8 H8 120.9
C10 C9 C5 117.95(18)
C10 C9 C4 119.33(15)
C5 C9 C4 122.71(17)
O1 C10 C9 121.69(16)
O1 C10 C8 116.01(15)
C9 C10 C8 122.28(16)
C3 O11 C19 114.71(15)
C18 C13 C14 117.18(14)
C18 C13 C2 123.70(14)
C14 C13 C2 119.10(14)
C15 C14 C13 121.37(15)
C15 C14 H14 119.3
C13 C14 H14 119.3
C14 C15 C16 120.58(15)
C14 C15 H15 119.7
C16 C15 H15 119.7
O20 C16 C17 123.49(15)
O20 C16 C15 117.29(15)
C17 C16 C15 119.22(15)
C16 C17 C18 120.29(14)
C16 C17 H17 119.9
C18 C17 H17 119.9
C17 C18 C13 121.35(14)
C17 C18 H18 119.3
C13 C18 H18 119.3
O11 C19 H19A 109.5
O11 C19 H19B 109.5
H19A C19 H19B 109.5
O11 C19 H19C 109.5
H19A C19 H19C 109.5
H19B C19 H19C 109.5
C16 O20 H20 112.6(15)

loop_
_geom_bond_atom_site_label_1
_geom_bond_atom_site_label_2
_geom_bond_distance
O1 C10 1.3627(18)
O1 C2 1.3633(19)
C2 C3 1.362(2)
C2 C13 1.462(2)
C3 O11 1.368(2)
C3 C4 1.443(2)
C4 O12 1.239(2)
C4 C9 1.455(3)
C5 C6 1.362(3)
C5 C9 1.399(2)
C5 H5 0.9300
C6 C7 1.384(3)
C6 H6 0.9300
C7 C8 1.371(3)
C7 H7 0.9300
C8 C10 1.383(3)
C8 H8 0.9300
C9 C10 1.382(2)
O11 C19 1.433(3)
C13 C18 1.390(2)
C13 C14 1.395(2)
C14 C15 1.368(2)
C14 H14 0.9300
C15 C16 1.377(2)
C15 H15 0.9300
C16 O20 1.3530(19)
C16 C17 1.376(2)
C17 C18 1.378(2)
C17 H17 0.9300
C18 H18 0.9300
C19 H19A 0.9600
C19 H19B 0.9600
C19 H19C 0.9600
O20 H20 0.93(3)

loop_
_geom_hbond_atom_site_label_D
_geom_hbond_atom_site_label_H
_geom_hbond_atom_site_label_A
_geom_hbond_site_symmetry_D
_geom_hbond_site_symmetry_H
_geom_hbond_site_symmetry_A
_geom_hbond_distance_DH
_geom_hbond_distance_HA
_geom_hbond_distance_DA
_geom_hbond_angle_DHA
_geom_hbond_publ_flag
O20 H20 O12 1_555 1_555 4_645 0.93(3) 1.77(3) 2.648(2) 157(2) y
C7 H7 O20 1_555 1_555 4_454 0.93 2.56 3.337(3) 141 y

loop_
_geom_torsion_atom_site_label_1
_geom_torsion_atom_site_label_2
_geom_torsion_atom_site_label_3
_geom_torsion_atom_site_label_4
_geom_torsion
C10 O1 C2 C3 -1.9(2)
C10 O1 C2 C13 179.79(13)
O1 C2 C3 O11 -175.76(14)
C13 C2 C3 O11 2.2(3)
O1 C2 C3 C4 -2.3(2)
C13 C2 C3 C4 175.66(15)
C2 C3 C4 O12 -174.71(16)
O11 C3 C4 O12 -1.2(3)
C2 C3 C4 C9 5.1(2)
O11 C3 C4 C9 178.60(15)
C9 C5 C6 C7 0.1(3)
C5 C6 C7 C8 0.0(3)
C6 C7 C8 C10 -0.1(3)
C6 C5 C9 C10 -0.1(3)
C6 C5 C9 C4 -178.73(19)
O12 C4 C9 C10 175.76(16)
C3 C4 C9 C10 -4.1(2)
O12 C4 C9 C5 -5.6(3)
C3 C4 C9 C5 174.56(16)
C2 O1 C10 C9 2.9(2)
C2 O1 C10 C8 -175.60(15)
C5 C9 C10 O1 -178.42(15)
C4 C9 C10 O1 0.3(2)
C5 C9 C10 C8 0.0(3)
C4 C9 C10 C8 178.69(17)
C7 C8 C10 O1 178.60(17)
C7 C8 C10 C9 0.1(3)
C2 C3 O11 C19 -120.39(19)
C4 C3 O11 C19 65.9(2)
C3 C2 C13 C18 23.8(3)
O1 C2 C13 C18 -158.16(14)
C3 C2 C13 C14 -157.69(17)
O1 C2 C13 C14 20.4(2)
C18 C13 C14 C15 0.0(2)
C2 C13 C14 C15 -178.62(15)
C13 C14 C15 C16 0.8(3)
C14 C15 C16 O20 179.61(16)
C14 C15 C16 C17 -0.9(3)
O20 C16 C17 C18 179.71(15)
C15 C16 C17 C18 0.3(2)
C16 C17 C18 C13 0.5(2)
C14 C13 C18 C17 -0.7(2)
C2 C13 C18 C17 177.91(14)
